data_4126093
loop_
_publ_author_name
'Marshall, Ross J.'
'Kalinovskyy, Yaroslav'
'Griffin, Sarah L.'
'Wilson, Claire'
'Blight, Barry A.'
'Forgan, Ross S.'

_publ_section_title
;
 Functional Versatility of a Series of Zr Metal-Organic Frameworks Probed
 by Solid-State Photoluminescence Spectroscopy.
;
_journal_issue 17
_journal_name_full 'Journal of the American Chemical Society'
_journal_page_first 6253
_journal_page_last 6260
_journal_paper_doi 10.1021/jacs.7b02184
_journal_volume 139
_journal_year 2017
_chemical_formula_moiety 'C24 H12 F2 O4, 2(C3 H7 N O)'
_chemical_formula_sum 'C30 H26 F2 N2 O6'
_chemical_formula_weight 548.53
_space_group_crystal_system triclinic
_space_group_IT_number 2
_space_group_name_Hall '-P 1'
_space_group_name_H-M_alt 'P -1'
_symmetry_space_group_name_Hall '-P 1'
_symmetry_space_group_name_H-M 'P -1'
_atom_sites_solution_hydrogens geom
_atom_sites_solution_primary iterative
_audit_creation_date 2016-06-25
_audit_creation_method
;
Olex2 1.2
(compiled 2016.02.19 svn.r3266 for OlexSys, GUI svn.r5155)
;
_cell_angle_alpha 74.409(3)
_cell_angle_beta 74.790(3)
_cell_angle_gamma 75.265(3)
_cell_formula_units_Z 2
_cell_length_a 9.5707(3)
_cell_length_b 11.0072(4)
_cell_length_c 13.7230(5)
_cell_measurement_reflns_used 10976
_cell_measurement_temperature 100(2)
_cell_measurement_theta_max 27.5370
_cell_measurement_theta_min 2.2930
_cell_volume 1317.16(8)
_computing_cell_refinement 'CrysAlisPro 1.171.38.41 (Rigaku OD, 2015)'
_computing_data_collection 'CrysAlisPro 1.171.38.41 (Rigaku OD, 2015)'
_computing_data_reduction 'CrysAlisPro 1.171.38.41 (Rigaku OD, 2015)'
_computing_molecular_graphics 'Olex2 (Dolomanov et al., 2009)'
_computing_publication_material 'Olex2 (Dolomanov et al., 2009)'
_computing_structure_refinement 'ShelXL (Sheldrick, 2015)'
_computing_structure_solution
;
Superflip (Palatinus & Chapuis, 2007;Palatinus & van der Lee, 2008;
Palatinus et al., 2012)
;
_diffrn_ambient_temperature 100(2)
_diffrn_detector 'CCD plate'
_diffrn_detector_area_resol_mean 28.5714
_diffrn_detector_type 'Rigaku HG Saturn724+ (2x2 bin mode)'
_diffrn_measured_fraction_theta_full 0.999
_diffrn_measured_fraction_theta_max 0.995
_diffrn_measurement_details
;
List of Runs (angles in degrees, time in seconds):

  # Type    Start    End  Width  t~exp~   \w     \q     \k     \f   Frames
--------------------------------------------------------------------------
  1  \w    -95.00  24.00   1.00   10.00    --   -5.00 -72.00 -30.00  119
  2  \w    -29.00  85.00   1.00   10.00    --   -5.00  54.00  60.00  114
  3  \w    -60.00  12.00   1.00   10.00    --   -5.00 -54.00 120.00   72
  4  \w    -95.00  24.00   1.00   10.00    --   -5.00 -72.00   0.00  119
;
_diffrn_measurement_device 'four-circle \k diffractometer'
_diffrn_measurement_device_type 'Rigaku AFC12 (Right)'
_diffrn_measurement_method 'profile data from \w-scans'
_diffrn_measurement_specimen_support 'MiTeGen MicroMesh'
_diffrn_orient_matrix_type 'CrysAlisPro convention (1999,Acta A55,543-557)'
_diffrn_orient_matrix_UB_11 -0.0385291000
_diffrn_orient_matrix_UB_12 -0.0143634000
_diffrn_orient_matrix_UB_13 -0.0318326000
_diffrn_orient_matrix_UB_21 -0.0022869000
_diffrn_orient_matrix_UB_22 -0.0615756000
_diffrn_orient_matrix_UB_23 0.0331118000
_diffrn_orient_matrix_UB_31 -0.0681833000
_diffrn_orient_matrix_UB_32 0.0256932000
_diffrn_orient_matrix_UB_33 0.0300067000
_diffrn_radiation_collimation 'Confocal mirrors, VHF Varimax '
_diffrn_radiation_monochromator graphite
_diffrn_radiation_probe x-ray
_diffrn_radiation_type MoK\a
_diffrn_radiation_wavelength 0.71075
_diffrn_reflns_av_R_equivalents 0.0405
_diffrn_reflns_av_unetI/netI 0.0372
_diffrn_reflns_Laue_measured_fraction_full 0.999
_diffrn_reflns_Laue_measured_fraction_max 0.995
_diffrn_reflns_limit_h_max 12
_diffrn_reflns_limit_h_min -12
_diffrn_reflns_limit_k_max 13
_diffrn_reflns_limit_k_min -14
_diffrn_reflns_limit_l_max 17
_diffrn_reflns_limit_l_min -17
_diffrn_reflns_number 22023
_diffrn_reflns_point_group_measured_fraction_full 0.999
_diffrn_reflns_point_group_measured_fraction_max 0.995
_diffrn_reflns_theta_full 26.000
_diffrn_reflns_theta_max 27.556
_diffrn_reflns_theta_min 2.250
_diffrn_source 'Rotating Anode'
_diffrn_source_current 55.0
_diffrn_source_power 2.475
_diffrn_source_type 'Enhance (Mo) X-ray Source'
_diffrn_source_voltage 45.0
_diffrn_standards_number 0
_exptl_absorpt_coefficient_mu 0.106
_exptl_absorpt_correction_T_max 1.00000
_exptl_absorpt_correction_T_min 0.90726
_exptl_absorpt_correction_type multi-scan
_exptl_absorpt_process_details
;
CrysAlisPro 1.171.38.41 (Rigaku Oxford Diffraction, 2015)
Empirical absorption correction using spherical harmonics,
 implemented in SCALE3 ABSPACK scaling algorithm.
;
_exptl_crystal_colour Colourless
_exptl_crystal_density_diffrn 1.383
_exptl_crystal_description Plate
_exptl_crystal_F_000 572
_exptl_crystal_size_max 0.07
_exptl_crystal_size_mid 0.06
_exptl_crystal_size_min 0.02
_refine_diff_density_max 0.794
_refine_diff_density_min -0.205
_refine_diff_density_rms 0.052
_refine_ls_extinction_method none
_refine_ls_goodness_of_fit_ref 1.018
_refine_ls_hydrogen_treatment constr
_refine_ls_matrix_type full
_refine_ls_number_parameters 367
_refine_ls_number_reflns 6070
_refine_ls_number_restraints 0
_refine_ls_restrained_S_all 1.018
_refine_ls_R_factor_all 0.0750
_refine_ls_R_factor_gt 0.0484
_refine_ls_shift/su_max 0.000
_refine_ls_shift/su_mean 0.000
_refine_ls_structure_factor_coef Fsqd
_refine_ls_weighting_details 'w=1/[\s^2^(Fo^2^)+(0.0620P)^2^+0.3950P] where P=(Fo^2^+2Fc^2^)/3'
_refine_ls_weighting_scheme calc
_refine_ls_wR_factor_gt 0.1137
_refine_ls_wR_factor_ref 0.1258
_reflns_Friedel_coverage 0.000
_reflns_number_gt 4437
_reflns_number_total 6070
_reflns_threshold_expression 'I > 2\s(I)'
_cod_data_source_file ja7b02184_si_004.cif
_cod_data_source_block L4-H2
_cod_original_cell_volume 1317.16(9)
_cod_database_code 4126093
_chemical_oxdiff_formula 'Hf4O6(OH)4(C24H10 O4F2)(C3H7NO)2'
_shelx_space_group_comment
;
The symmetry employed for this shelxl refinement is uniquely defined
by the following loop, which should always be used as a source of
symmetry information in preference to the above space-group names.
They are only intended as comments.
;
_reflns_odcompleteness_completeness 99.54
_reflns_odcompleteness_iscentric 1
_reflns_odcompleteness_theta 27.50
_olex2_refinement_description
;
1. Fixed Uiso
 At 1.2 times of:
  All C(H) groups
 At 1.5 times of:
  All C(H,H,H) groups, All O(H) groups
2.a Aromatic/amide H refined with riding coordinates:
 C4(H4), C20(H20), C14(H14), C6(H6), C23(H23), C7(H7), C19(H19), C22(H22),
 C27(H27), C3(H3A), C11(H11), C30(H30)
2.b Idealised Me refined as rotating group:
 C29(H29A,H29B,H29C), C25(H25A,H25B,H25C), C28(H28A,H28B,H28C), C26(H26A,H26B,
 H26C)
2.c Idealised tetrahedral OH refined as rotating group:
 O1(H1), O3(H3)
;
_shelx_shelxl_version_number 2014/7
_olex2_submission_special_instructions 'No special instructions were received'
_oxdiff_exptl_absorpt_empirical_details
;
Empirical correction (ABSPACK) includes:
- Absorption correction using spherical harmonics
- Frame scaling
- Detector area scaling
;
_oxdiff_exptl_absorpt_empirical_full_max 1.514
_oxdiff_exptl_absorpt_empirical_full_min 0.784

loop_
_space_group_symop_operation_xyz
'x, y, z'
'-x, -y, -z'

loop_
_atom_site_label
_atom_site_type_symbol
_atom_site_fract_x
_atom_site_fract_y
_atom_site_fract_z
_atom_site_U_iso_or_equiv
_atom_site_adp_type
_atom_site_occupancy
_atom_site_site_symmetry_order
_atom_site_calc_flag
_atom_site_refinement_flags_posn
F2 F 0.58088(11) 0.24070(10) 0.09204(8) 0.0259(2) Uani 1 1 d .
F1 F 0.45707(11) 0.48823(10) 0.40537(8) 0.0271(2) Uani 1 1 d .
O2 O -0.05927(13) 0.57709(11) -0.34256(9) 0.0209(3) Uani 1 1 d .
O1 O -0.13746(13) 0.76817(11) -0.29791(9) 0.0219(3) Uani 1 1 d .
H1 H -0.1814 0.7845 -0.3452 0.033 Uiso 1 1 calc GR
O4 O 1.11136(14) -0.01902(11) 0.83876(10) 0.0267(3) Uani 1 1 d .
O6 O 1.22766(14) 0.11286(11) 0.98318(9) 0.0251(3) Uani 1 1 d .
O3 O 1.08241(15) 0.18878(11) 0.83782(10) 0.0268(3) Uani 1 1 d .
H3 H 1.1264 0.1596 0.8855 0.040 Uiso 1 1 calc GR
O5 O -0.26800(14) 0.84986(12) -0.45289(10) 0.0277(3) Uani 1 1 d .
N1 N -0.35051(15) 0.80710(14) -0.57850(11) 0.0210(3) Uani 1 1 d .
N2 N 1.32987(15) -0.05301(14) 1.09844(11) 0.0226(3) Uani 1 1 d .
C13 C 0.60602(17) 0.32131(15) 0.32458(12) 0.0157(3) Uani 1 1 d .
C2 C 0.02454(17) 0.60990(15) -0.20401(12) 0.0155(3) Uani 1 1 d .
C1 C -0.06100(17) 0.64897(15) -0.28816(12) 0.0165(3) Uani 1 1 d .
C5 C 0.18789(17) 0.52856(16) -0.04914(12) 0.0171(3) Uani 1 1 d .
C21 C 0.99345(16) 0.13752(15) 0.71231(12) 0.0153(3) Uani 1 1 d .
C9 C 0.34598(18) 0.44943(16) 0.09452(13) 0.0194(3) Uani 1 1 d .
C24 C 1.06841(17) 0.09349(15) 0.80224(12) 0.0161(3) Uani 1 1 d .
C4 C 0.09120(17) 0.64847(16) -0.05931(12) 0.0178(3) Uani 1 1 d .
H4 H 0.0814 0.7012 -0.0141 0.021 Uiso 1 1 calc R
C15 C 0.54865(17) 0.30144(15) 0.17103(12) 0.0173(3) Uani 1 1 d .
C20 C 0.95498(17) 0.26772(15) 0.66721(13) 0.0173(3) Uani 1 1 d .
H20 H 0.9778 0.3295 0.6921 0.021 Uiso 1 1 calc R
C14 C 0.63508(17) 0.25788(15) 0.24395(12) 0.0176(3) Uani 1 1 d .
H14 H 0.7120 0.1870 0.2395 0.021 Uiso 1 1 calc R
C6 C 0.20062(17) 0.44947(16) -0.11697(13) 0.0193(3) Uani 1 1 d .
H6 H 0.2640 0.3695 -0.1105 0.023 Uiso 1 1 calc R
C23 C 0.88626(17) 0.08169(16) 0.59384(13) 0.0184(3) Uani 1 1 d .
H23 H 0.8631 0.0197 0.5695 0.022 Uiso 1 1 calc R
C7 C 0.11928(17) 0.49009(15) -0.19330(13) 0.0173(3) Uani 1 1 d .
H7 H 0.1278 0.4371 -0.2380 0.021 Uiso 1 1 calc R
C19 C 0.88294(17) 0.30510(16) 0.58548(13) 0.0184(3) Uani 1 1 d .
H19 H 0.8592 0.3918 0.5545 0.022 Uiso 1 1 calc R
C22 C 0.96094(17) 0.04502(15) 0.67409(12) 0.0173(3) Uani 1 1 d .
H22 H 0.9896 -0.0418 0.7027 0.021 Uiso 1 1 calc R
C12 C 0.48779(18) 0.42619(16) 0.32705(13) 0.0183(3) Uani 1 1 d .
C18 C 0.84569(17) 0.21221(16) 0.54933(12) 0.0168(3) Uani 1 1 d .
C16 C 0.69287(18) 0.28152(16) 0.40236(13) 0.0188(3) Uani 1 1 d .
C17 C 0.76444(18) 0.25038(16) 0.46788(13) 0.0195(3) Uani 1 1 d .
C27 C -0.28076(18) 0.77328(17) -0.50062(13) 0.0211(4) Uani 1 1 d .
H27 H -0.2388 0.6869 -0.4805 0.025 Uiso 1 1 calc R
C3 C 0.01031(17) 0.68865(15) -0.13638(12) 0.0168(3) Uani 1 1 d .
H3A H -0.0536 0.7683 -0.1430 0.020 Uiso 1 1 calc R
C11 C 0.40156(17) 0.46948(16) 0.25449(13) 0.0183(3) Uani 1 1 d .
H11 H 0.3239 0.5398 0.2594 0.022 Uiso 1 1 calc R
C10 C 0.43168(17) 0.40678(15) 0.17295(12) 0.0175(3) Uani 1 1 d .
C30 C 1.25444(18) -0.00372(17) 1.02399(13) 0.0206(4) Uani 1 1 d .
H30 H 1.2192 -0.0597 1.0007 0.025 Uiso 1 1 calc R
C8 C 0.27311(17) 0.48631(16) 0.02956(13) 0.0194(3) Uani 1 1 d .
C29 C 1.3852(2) 0.0288(2) 1.14097(14) 0.0295(4) Uani 1 1 d .
H29A H 1.3637 0.1162 1.1036 0.044 Uiso 1 1 calc GR
H29B H 1.4901 0.0008 1.1348 0.044 Uiso 1 1 calc GR
H29C H 1.3382 0.0232 1.2126 0.044 Uiso 1 1 calc GR
C25 C -0.4145(2) 0.94093(18) -0.61708(15) 0.0311(4) Uani 1 1 d .
H25A H -0.5202 0.9538 -0.5968 0.047 Uiso 1 1 calc GR
H25B H -0.3860 0.9617 -0.6912 0.047 Uiso 1 1 calc GR
H25C H -0.3795 0.9955 -0.5887 0.047 Uiso 1 1 calc GR
C28 C 1.3655(2) -0.19091(18) 1.13864(15) 0.0317(4) Uani 1 1 d .
H28A H 1.3156 -0.2337 1.1097 0.048 Uiso 1 1 calc GR
H28B H 1.3342 -0.2092 1.2126 0.048 Uiso 1 1 calc GR
H28C H 1.4702 -0.2209 1.1201 0.048 Uiso 1 1 calc GR
C26 C -0.3717(2) 0.7128(2) -0.62735(15) 0.0323(4) Uani 1 1 d .
H26A H -0.3237 0.6285 -0.5970 0.048 Uiso 1 1 calc GR
H26B H -0.3299 0.7327 -0.7001 0.048 Uiso 1 1 calc GR
H26C H -0.4754 0.7151 -0.6172 0.048 Uiso 1 1 calc GR

loop_
_atom_site_aniso_label
_atom_site_aniso_U_11
_atom_site_aniso_U_22
_atom_site_aniso_U_33
_atom_site_aniso_U_23
_atom_site_aniso_U_13
_atom_site_aniso_U_12
F2 0.0287(5) 0.0300(6) 0.0228(5) -0.0119(5) -0.0095(4) -0.0017(4)
F1 0.0314(6) 0.0289(6) 0.0246(5) -0.0128(5) -0.0116(4) 0.0009(4)
O2 0.0259(6) 0.0187(6) 0.0213(6) -0.0044(5) -0.0115(5) -0.0035(5)
O1 0.0263(6) 0.0175(6) 0.0251(7) -0.0033(5) -0.0171(5) 0.0007(5)
O4 0.0395(7) 0.0161(6) 0.0278(7) -0.0035(5) -0.0201(6) 0.0010(5)
O6 0.0316(7) 0.0227(6) 0.0228(7) -0.0038(5) -0.0139(5) -0.0011(5)
O3 0.0439(8) 0.0179(6) 0.0257(7) -0.0036(5) -0.0238(6) -0.0028(5)
O5 0.0300(7) 0.0251(7) 0.0307(7) -0.0035(6) -0.0164(6) -0.0024(5)
N1 0.0193(7) 0.0242(8) 0.0208(7) -0.0057(6) -0.0058(6) -0.0040(6)
N2 0.0210(7) 0.0268(8) 0.0165(7) -0.0013(6) -0.0044(6) -0.0018(6)
C13 0.0151(7) 0.0161(8) 0.0155(8) 0.0016(6) -0.0048(6) -0.0060(6)
C2 0.0145(7) 0.0169(8) 0.0152(8) 0.0000(6) -0.0039(6) -0.0062(6)
C1 0.0160(8) 0.0175(8) 0.0157(8) 0.0001(6) -0.0045(6) -0.0051(6)
C5 0.0143(7) 0.0217(8) 0.0157(8) 0.0025(7) -0.0059(6) -0.0080(6)
C21 0.0132(7) 0.0170(8) 0.0147(8) -0.0027(6) -0.0035(6) -0.0015(6)
C9 0.0179(8) 0.0217(8) 0.0185(8) -0.0009(7) -0.0047(7) -0.0066(6)
C24 0.0155(7) 0.0169(8) 0.0162(8) -0.0046(6) -0.0043(6) -0.0015(6)
C4 0.0192(8) 0.0206(8) 0.0153(8) -0.0036(7) -0.0043(6) -0.0064(6)
C15 0.0191(8) 0.0194(8) 0.0155(8) -0.0045(7) -0.0035(6) -0.0069(6)
C20 0.0180(8) 0.0157(8) 0.0196(8) -0.0040(7) -0.0067(6) -0.0027(6)
C14 0.0173(8) 0.0154(8) 0.0186(8) -0.0004(6) -0.0046(6) -0.0032(6)
C6 0.0166(8) 0.0176(8) 0.0220(9) -0.0008(7) -0.0069(6) -0.0012(6)
C23 0.0196(8) 0.0194(8) 0.0181(8) -0.0045(7) -0.0055(6) -0.0049(6)
C7 0.0178(8) 0.0176(8) 0.0174(8) -0.0043(6) -0.0045(6) -0.0036(6)
C19 0.0182(8) 0.0160(8) 0.0191(8) 0.0000(7) -0.0062(6) -0.0014(6)
C22 0.0185(8) 0.0150(8) 0.0184(8) -0.0023(6) -0.0065(6) -0.0021(6)
C12 0.0211(8) 0.0190(8) 0.0164(8) -0.0039(7) -0.0042(6) -0.0064(6)
C18 0.0136(7) 0.0224(8) 0.0138(8) -0.0038(7) -0.0031(6) -0.0023(6)
C16 0.0187(8) 0.0194(8) 0.0183(8) -0.0026(7) -0.0047(6) -0.0043(6)
C17 0.0177(8) 0.0208(8) 0.0191(8) -0.0030(7) -0.0044(6) -0.0030(6)
C27 0.0189(8) 0.0201(8) 0.0232(9) -0.0021(7) -0.0056(7) -0.0037(6)
C3 0.0148(7) 0.0170(8) 0.0182(8) -0.0024(7) -0.0041(6) -0.0033(6)
C11 0.0171(8) 0.0174(8) 0.0195(8) -0.0018(7) -0.0062(6) -0.0018(6)
C10 0.0163(8) 0.0196(8) 0.0177(8) 0.0005(7) -0.0059(6) -0.0078(6)
C30 0.0211(8) 0.0237(9) 0.0160(8) -0.0049(7) -0.0039(7) -0.0017(7)
C8 0.0170(8) 0.0214(8) 0.0194(8) -0.0009(7) -0.0050(7) -0.0053(6)
C29 0.0253(9) 0.0428(11) 0.0223(9) -0.0033(9) -0.0097(7) -0.0093(8)
C25 0.0341(10) 0.0318(10) 0.0259(10) -0.0053(8) -0.0160(8) 0.0052(8)
C28 0.0329(10) 0.0281(10) 0.0230(10) 0.0018(8) -0.0056(8) 0.0053(8)
C26 0.0377(11) 0.0366(11) 0.0277(10) -0.0129(9) -0.0051(8) -0.0121(9)

loop_
_atom_type_symbol
_atom_type_description
_atom_type_scat_dispersion_real
_atom_type_scat_dispersion_imag
_atom_type_scat_source
C C 0.0033 0.0016 'International Tables Vol C Tables 4.2.6.8 and 6.1.1.4'
H H 0.0000 0.0000 'International Tables Vol C Tables 4.2.6.8 and 6.1.1.4'
F F 0.0171 0.0103 'International Tables Vol C Tables 4.2.6.8 and 6.1.1.4'
N N 0.0061 0.0033 'International Tables Vol C Tables 4.2.6.8 and 6.1.1.4'
O O 0.0106 0.0060 'International Tables Vol C Tables 4.2.6.8 and 6.1.1.4'

loop_
_geom_angle_atom_site_label_1
_geom_angle_atom_site_label_2
_geom_angle_atom_site_label_3
_geom_angle
C1 O1 H1 109.5
C24 O3 H3 109.5
C27 N1 C25 121.31(14)
C27 N1 C26 122.14(15)
C25 N1 C26 116.52(14)
C30 N2 C29 121.19(15)
C30 N2 C28 121.59(15)
C28 N2 C29 117.19(15)
C14 C13 C12 117.34(14)
C14 C13 C16 121.93(14)
C12 C13 C16 120.72(14)
C7 C2 C1 118.21(14)
C3 C2 C1 121.97(14)
C3 C2 C7 119.81(14)
O2 C1 O1 123.53(14)
O2 C1 C2 122.83(14)
O1 C1 C2 113.64(13)
C4 C5 C8 120.81(15)
C6 C5 C4 119.35(14)
C6 C5 C8 119.84(15)
C20 C21 C24 121.65(14)
C22 C21 C24 118.45(14)
C22 C21 C20 119.90(14)
C8 C9 C10 179.15(19)
O4 C24 O3 123.53(14)
O4 C24 C21 123.02(14)
O3 C24 C21 113.45(13)
C5 C4 H4 119.9
C3 C4 C5 120.21(15)
C3 C4 H4 119.9
F2 C15 C14 118.33(14)
F2 C15 C10 118.22(14)
C14 C15 C10 123.44(15)
C21 C20 H20 120.0
C19 C20 C21 120.07(14)
C19 C20 H20 120.0
C13 C14 H14 120.4
C15 C14 C13 119.21(14)
C15 C14 H14 120.4
C5 C6 H6 120.0
C7 C6 C5 120.04(14)
C7 C6 H6 120.0
C22 C23 H23 120.1
C22 C23 C18 119.88(14)
C18 C23 H23 120.1
C2 C7 H7 119.7
C6 C7 C2 120.51(15)
C6 C7 H7 119.7
C20 C19 H19 120.0
C20 C19 C18 120.01(15)
C18 C19 H19 120.0
C21 C22 H22 119.8
C23 C22 C21 120.38(15)
C23 C22 H22 119.8
F1 C12 C13 118.16(14)
F1 C12 C11 118.40(14)
C11 C12 C13 123.44(15)
C23 C18 C19 119.71(14)
C23 C18 C17 119.82(14)
C19 C18 C17 120.46(15)
C17 C16 C13 178.81(18)
C16 C17 C18 177.95(18)
O5 C27 N1 124.10(16)
O5 C27 H27 117.9
N1 C27 H27 117.9
C2 C3 H3A 120.0
C4 C3 C2 120.06(15)
C4 C3 H3A 120.0
C12 C11 H11 120.4
C12 C11 C10 119.24(15)
C10 C11 H11 120.4
C15 C10 C9 121.36(15)
C15 C10 C11 117.32(14)
C11 C10 C9 121.32(15)
O6 C30 N2 124.14(16)
O6 C30 H30 117.9
N2 C30 H30 117.9
C9 C8 C5 178.88(19)
N2 C29 H29A 109.5
N2 C29 H29B 109.5
N2 C29 H29C 109.5
H29A C29 H29B 109.5
H29A C29 H29C 109.5
H29B C29 H29C 109.5
N1 C25 H25A 109.5
N1 C25 H25B 109.5
N1 C25 H25C 109.5
H25A C25 H25B 109.5
H25A C25 H25C 109.5
H25B C25 H25C 109.5
N2 C28 H28A 109.5
N2 C28 H28B 109.5
N2 C28 H28C 109.5
H28A C28 H28B 109.5
H28A C28 H28C 109.5
H28B C28 H28C 109.5
N1 C26 H26A 109.5
N1 C26 H26B 109.5
N1 C26 H26C 109.5
H26A C26 H26B 109.5
H26A C26 H26C 109.5
H26B C26 H26C 109.5

loop_
_geom_bond_atom_site_label_1
_geom_bond_atom_site_label_2
_geom_bond_distance
F2 C15 1.3514(18)
F1 C12 1.3544(18)
O2 C1 1.2199(19)
O1 H1 0.8200
O1 C1 1.3205(19)
O4 C24 1.2122(19)
O6 C30 1.244(2)
O3 H3 0.8200
O3 C24 1.3182(19)
O5 C27 1.243(2)
N1 C27 1.327(2)
N1 C25 1.455(2)
N1 C26 1.456(2)
N2 C30 1.322(2)
N2 C29 1.455(2)
N2 C28 1.452(2)
C13 C14 1.394(2)
C13 C12 1.397(2)
C13 C16 1.432(2)
C2 C1 1.496(2)
C2 C7 1.393(2)
C2 C3 1.392(2)
C5 C4 1.402(2)
C5 C6 1.400(2)
C5 C8 1.431(2)
C21 C24 1.496(2)
C21 C20 1.395(2)
C21 C22 1.394(2)
C9 C10 1.431(2)
C9 C8 1.197(2)
C4 H4 0.9300
C4 C3 1.385(2)
C15 C14 1.375(2)
C15 C10 1.392(2)
C20 H20 0.9300
C20 C19 1.384(2)
C14 H14 0.9300
C6 H6 0.9300
C6 C7 1.379(2)
C23 H23 0.9300
C23 C22 1.384(2)
C23 C18 1.399(2)
C7 H7 0.9300
C19 H19 0.9300
C19 C18 1.403(2)
C22 H22 0.9300
C12 C11 1.369(2)
C18 C17 1.438(2)
C16 C17 1.197(2)
C27 H27 0.9300
C3 H3A 0.9300
C11 H11 0.9300
C11 C10 1.399(2)
C30 H30 0.9300
C29 H29A 0.9600
C29 H29B 0.9600
C29 H29C 0.9600
C25 H25A 0.9600
C25 H25B 0.9600
C25 H25C 0.9600
C28 H28A 0.9600
C28 H28B 0.9600
C28 H28C 0.9600
C26 H26A 0.9600
C26 H26B 0.9600
C26 H26C 0.9600

loop_
_geom_torsion_atom_site_label_1
_geom_torsion_atom_site_label_2
_geom_torsion_atom_site_label_3
_geom_torsion_atom_site_label_4
_geom_torsion
F2 C15 C14 C13 178.36(14)
F2 C15 C10 C9 0.8(2)
F2 C15 C10 C11 -179.05(14)
F1 C12 C11 C10 179.91(14)
C13 C12 C11 C10 0.0(3)
C1 C2 C7 C6 -179.99(15)
C1 C2 C3 C4 179.75(15)
C5 C4 C3 C2 0.1(2)
C5 C6 C7 C2 0.3(2)
C21 C20 C19 C18 1.4(2)
C24 C21 C20 C19 -178.64(15)
C24 C21 C22 C23 177.32(15)
C4 C5 C6 C7 0.4(2)
C20 C21 C24 O4 -175.23(16)
C20 C21 C24 O3 5.0(2)
C20 C21 C22 C23 -2.2(2)
C20 C19 C18 C23 -2.2(2)
C20 C19 C18 C17 176.92(15)
C14 C13 C12 F1 179.39(14)
C14 C13 C12 C11 -0.6(2)
C14 C15 C10 C9 179.24(16)
C14 C15 C10 C11 -0.6(2)
C6 C5 C4 C3 -0.6(2)
C7 C2 C1 O2 5.4(2)
C7 C2 C1 O1 -174.35(14)
C7 C2 C3 C4 0.6(2)
C22 C21 C24 O4 5.3(2)
C22 C21 C24 O3 -174.44(14)
C22 C21 C20 C19 0.8(2)
C22 C23 C18 C19 0.9(2)
C22 C23 C18 C17 -178.26(15)
C12 C13 C14 C15 0.7(2)
C12 C11 C10 C9 -179.18(15)
C12 C11 C10 C15 0.7(2)
C18 C23 C22 C21 1.3(2)
C16 C13 C14 C15 -179.36(15)
C16 C13 C12 F1 -0.5(2)
C16 C13 C12 C11 179.42(16)
C3 C2 C1 O2 -173.75(15)
C3 C2 C1 O1 6.5(2)
C3 C2 C7 C6 -0.8(2)
C10 C15 C14 C13 -0.1(2)
C8 C5 C4 C3 179.45(15)
C8 C5 C6 C7 -179.65(16)
C29 N2 C30 O6 1.7(3)
C25 N1 C27 O5 2.2(3)
C28 N2 C30 O6 -176.12(16)
C26 N1 C27 O5 -175.58(17)
